data_4061489
_journal_name_full Organometallics
_journal_paper_doi 10.1021/om050206e
_journal_year 2005
_chemical_formula_sum 'C42 H36 F20 Mg0.5 Mn O6'
_chemical_formula_weight 1083.80
_space_group_IT_number 2
_symmetry_cell_setting triclinic
_symmetry_space_group_name_Hall '-P 1'
_symmetry_space_group_name_H-M 'P -1'
_cell_angle_alpha 111.854(2)
_cell_angle_beta 108.778(2)
_cell_angle_gamma 92.750(2)
_cell_formula_units_Z 2
_cell_length_a 13.2118(13)
_cell_length_b 13.2841(14)
_cell_length_c 14.4991(14)
_cell_measurement_temperature 100(2)
_cell_volume 2195.0(4)
_diffrn_ambient_temperature 100(2)
_exptl_crystal_density_diffrn 1.640
_cod_depositor_comments
;
The following automatic conversions were performed:
'_symmetry_cell_setting' value 'Triclinic' changed to 'triclinic'
according to '/home/saulius/struct/CIF-dictionaries/cif_core.dic'
dictionary named 'cif_core.dic' version 2.4.1 from 2010-06-29.

Automatic conversion script
Id: cif_fix_enum 1527 2010-12-29 10:47:43Z saulius 
;
_cod_original_formula_sum 'C42 H36 F20 Mg0.50 Mn O6'
_cod_database_code 4061489

loop_
_symmetry_equiv_pos_as_xyz
'x, y, z'
'-x, -y, -z'

loop_
_atom_site_label
_atom_site_type_symbol
_atom_site_fract_x
_atom_site_fract_y
_atom_site_fract_z
_atom_site_U_iso_or_equiv
_atom_site_adp_type
_atom_site_occupancy
_atom_site_symmetry_multiplicity
_atom_site_calc_flag
_atom_site_refinement_flags
_atom_site_disorder_assembly
_atom_site_disorder_group
Mn1 Mn 0.0000 0.0000 0.0000 0.0255(3) Uani 1 2 d S . .
F2 F 0.1691(2) 0.1713(2) 0.24817(19) 0.0652(9) Uani 1 1 d . . .
F3 F 0.3756(3) 0.1658(3) 0.3571(2) 0.0923(12) Uani 1 1 d . . .
F4 F 0.4737(2) 0.0030(3) 0.2690(3) 0.0935(12) Uani 1 1 d . . .
F5 F 0.3669(2) -0.1543(3) 0.0691(3) 0.0751(10) Uani 1 1 d . . .
F6 F 0.1600(2) -0.1491(2) -0.0396(2) 0.0510(8) Uani 1 1 d . . .
F8 F -0.0473(2) 0.0561(2) 0.21798(19) 0.0615(9) Uani 1 1 d . . .
F9 F -0.1090(3) -0.0773(3) 0.3004(2) 0.0807(11) Uani 1 1 d . . .
F10 F -0.1536(2) -0.3012(3) 0.1894(2) 0.0756(10) Uani 1 1 d . . .
F11 F -0.1386(3) -0.3893(2) -0.0057(2) 0.0757(10) Uani 1 1 d . . .
F12 F -0.0782(2) -0.2569(2) -0.0880(2) 0.0540(8) Uani 1 1 d . . .
C1 C 0.1568(3) 0.0107(3) 0.0999(3) 0.0275(11) Uani 1 1 d . . .
C2 C 0.2154(4) 0.0881(4) 0.2012(4) 0.0422(13) Uani 1 1 d . . .
C3 C 0.3201(5) 0.0874(5) 0.2591(4) 0.0536(15) Uani 1 1 d . . .
C4 C 0.3696(4) 0.0051(5) 0.2146(5) 0.0575(16) Uani 1 1 d . . .
C5 C 0.3163(4) -0.0746(5) 0.1143(4) 0.0477(14) Uani 1 1 d . . .
C6 C 0.2108(4) -0.0696(4) 0.0600(4) 0.0341(12) Uani 1 1 d . . .
C7 C -0.0599(3) -0.0957(4) 0.0617(3) 0.0287(11) Uani 1 1 d . . .
C8 C -0.0709(4) -0.0547(4) 0.1602(4) 0.0386(13) Uani 1 1 d . . .
C9 C -0.1023(4) -0.1217(5) 0.2034(4) 0.0493(14) Uani 1 1 d . . .
C10 C -0.1240(4) -0.2340(5) 0.1477(5) 0.0481(14) Uani 1 1 d . . .
C11 C -0.1166(4) -0.2781(4) 0.0498(4) 0.0475(14) Uani 1 1 d . . .
C12 C -0.0850(4) -0.2087(4) 0.0095(4) 0.0338(12) Uani 1 1 d . . .
Mn2 Mn 0.5000 0.5000 0.0000 0.0287(3) Uani 1 2 d S . .
F14 F 0.4855(2) 0.5899(2) -0.18432(19) 0.0587(9) Uani 1 1 d . . .
F15 F 0.5406(3) 0.7920(2) -0.1728(2) 0.0762(10) Uani 1 1 d . . .
F16 F 0.6298(2) 0.9671(2) 0.0196(2) 0.0710(9) Uani 1 1 d . . .
F17 F 0.6685(2) 0.9353(2) 0.2003(2) 0.0684(9) Uani 1 1 d . . .
F18 F 0.6184(2) 0.7323(2) 0.19093(19) 0.0522(8) Uani 1 1 d . . .
F20 F 0.4683(2) 0.6189(2) 0.23566(18) 0.0485(8) Uani 1 1 d . . .
F21 F 0.3100(2) 0.7187(2) 0.28143(18) 0.0483(8) Uani 1 1 d . . .
F22 F 0.1311(2) 0.7201(2) 0.12230(19) 0.0476(7) Uani 1 1 d . . .
F23 F 0.1151(2) 0.6207(2) -0.08372(18) 0.0471(7) Uani 1 1 d . . .
F24 F 0.27848(19) 0.52465(19) -0.13063(17) 0.0388(7) Uani 1 1 d . . .
C13 C 0.5508(3) 0.6522(3) 0.0033(3) 0.0307(11) Uani 1 1 d . . .
C14 C 0.5333(4) 0.6742(4) -0.0854(4) 0.0384(12) Uani 1 1 d . . .
C15 C 0.5605(4) 0.7767(4) -0.0816(4) 0.0431(13) Uani 1 1 d . . .
C16 C 0.6053(4) 0.8654(4) 0.0136(4) 0.0451(14) Uani 1 1 d . . .
C17 C 0.6257(4) 0.8490(4) 0.1057(4) 0.0422(13) Uani 1 1 d . . .
C18 C 0.5973(4) 0.7434(4) 0.0975(3) 0.0344(12) Uani 1 1 d . . .
C19 C 0.3792(3) 0.5665(3) 0.0498(3) 0.0263(11) Uani 1 1 d . . .
C20 C 0.3815(4) 0.6167(4) 0.1517(3) 0.0311(11) Uani 1 1 d . . .
C21 C 0.3006(4) 0.6677(4) 0.1780(3) 0.0331(12) Uani 1 1 d . . .
C22 C 0.2113(4) 0.6691(3) 0.0985(4) 0.0316(11) Uani 1 1 d . . .
C23 C 0.2036(4) 0.6198(3) -0.0054(3) 0.0304(11) Uani 1 1 d . . .
C24 C 0.2871(4) 0.5706(3) -0.0262(3) 0.0272(11) Uani 1 1 d . . .
Mg Mg 0.0000 0.5000 0.5000 0.0239(5) Uani 1 2 d S . .
O1 O -0.1070(2) 0.6066(2) 0.47758(19) 0.0284(7) Uani 1 1 d . . .
O2 O -0.1244(2) 0.3657(2) 0.38928(19) 0.0304(8) Uani 1 1 d . . .
O3 O 0.0467(2) 0.5095(2) 0.37769(19) 0.0265(7) Uani 1 1 d . . .
C25 C -0.0817(4) 0.7263(4) 0.5304(3) 0.0504(15) Uani 1 1 d . . .
H25A H -0.0071 0.7548 0.5391 0.060 Uiso 1 1 calc R . .
H25B H -0.0874 0.7520 0.6017 0.060 Uiso 1 1 calc R . .
C26 C -0.1658(5) 0.7645(5) 0.4575(5) 0.096(2) Uani 1 1 d . . .
H26A H -0.1782 0.8383 0.4976 0.115 Uiso 1 1 calc R . .
H26B H -0.1438 0.7665 0.3989 0.115 Uiso 1 1 calc R . .
C27 C -0.2629(5) 0.6781(5) 0.4166(5) 0.0760(19) Uani 1 1 d . . .
H27A H -0.3144 0.6729 0.3473 0.091 Uiso 1 1 calc R . .
H27B H -0.3007 0.6942 0.4679 0.091 Uiso 1 1 calc R . .
C28 C -0.2203(4) 0.5736(4) 0.4034(3) 0.0424(13) Uani 1 1 d . . .
H28A H -0.2631 0.5248 0.4208 0.051 Uiso 1 1 calc R . .
H28B H -0.2245 0.5336 0.3291 0.051 Uiso 1 1 calc R . .
C29 C -0.1472(4) 0.3134(4) 0.2749(3) 0.0379(13) Uani 1 1 d . . .
H29A H -0.0940 0.2658 0.2598 0.045 Uiso 1 1 calc R . .
H29B H -0.1443 0.3696 0.2458 0.045 Uiso 1 1 calc R . .
C30 C -0.2595(4) 0.2460(4) 0.2276(4) 0.0639(17) Uani 1 1 d . . .
H30A H -0.3148 0.2903 0.2098 0.077 Uiso 1 1 calc R . .
H30B H -0.2686 0.1803 0.1620 0.077 Uiso 1 1 calc R . .
C31 C -0.2697(5) 0.2136(5) 0.3090(4) 0.081(2) Uani 1 1 d . . .
H31A H -0.2397 0.1460 0.3054 0.097 Uiso 1 1 calc R . .
H31B H -0.3469 0.1998 0.3012 0.097 Uiso 1 1 calc R . .
C32 C -0.2049(4) 0.3100(4) 0.4120(3) 0.0454(14) Uani 1 1 d . . .
H32A H -0.2527 0.3605 0.4363 0.054 Uiso 1 1 calc R . .
H32B H -0.1688 0.2844 0.4682 0.054 Uiso 1 1 calc R . .
C33 C 0.1198(4) 0.4478(4) 0.3318(3) 0.0378(12) Uani 1 1 d . . .
H33A H 0.0788 0.3772 0.2709 0.045 Uiso 1 1 calc R . .
H33B H 0.1762 0.4318 0.3860 0.045 Uiso 1 1 calc R . .
C34 C 0.1707(4) 0.5224(4) 0.2951(4) 0.0453(14) Uani 1 1 d . . .
H34A H 0.2342 0.5765 0.3546 0.054 Uiso 1 1 calc R . .
H34B H 0.1942 0.4791 0.2362 0.054 Uiso 1 1 calc R . .
C35 C 0.0817(4) 0.5783(4) 0.2582(4) 0.0464(14) Uani 1 1 d . . .
H35A H 0.0393 0.5367 0.1809 0.056 Uiso 1 1 calc R . .
H35B H 0.1116 0.6542 0.2710 0.056 Uiso 1 1 calc R . .
C36 C 0.0107(4) 0.5812(4) 0.3227(3) 0.0356(12) Uani 1 1 d . . .
H36A H 0.0191 0.6576 0.3750 0.043 Uiso 1 1 calc R . .
H36B H -0.0668 0.5542 0.2750 0.043 Uiso 1 1 calc R . .
O4 O 0.7273(5) -0.0225(5) 0.5705(4) 0.154(2) Uani 1 1 d D . .
O5 O 0.7927(4) 0.1557(3) 0.5339(3) 0.1012(15) Uani 1 1 d D . .
C37 C 0.6509(6) 0.0217(6) 0.5242(6) 0.1055(14) Uani 1 1 d D . .
H37A H 0.6247 0.0719 0.5779 0.127 Uiso 1 1 calc R . .
H37B H 0.5885 -0.0373 0.4690 0.127 Uiso 1 1 calc R . .
C38 C 0.6929(6) 0.0832(5) 0.4752(5) 0.1055(14) Uani 1 1 d D . .
H38A H 0.6982 0.0288 0.4090 0.127 Uiso 1 1 calc R . .
H38B H 0.6377 0.1261 0.4534 0.127 Uiso 1 1 calc R . .
C39 C 0.8697(6) 0.1026(5) 0.5792(5) 0.1055(14) Uani 1 1 d D . .
H39A H 0.9380 0.1564 0.6291 0.127 Uiso 1 1 calc R . .
H39B H 0.8864 0.0443 0.5227 0.127 Uiso 1 1 calc R . .
C40 C 0.8245(6) 0.0530(6) 0.6374(5) 0.1055(14) Uani 1 1 d D . .
H40A H 0.8785 0.0151 0.6700 0.127 Uiso 1 1 calc R . .
H40B H 0.8113 0.1125 0.6958 0.127 Uiso 1 1 calc R . .
O6 O -0.3906(3) 0.4934(3) 0.5123(3) 0.0558(10) Uani 1 1 d . . .
C41 C -0.4760(4) 0.4014(5) 0.4446(4) 0.0761(19) Uani 1 1 d . . .
H41A H -0.4865 0.3583 0.4848 0.091 Uiso 1 1 calc R . .
H41B H -0.4568 0.3529 0.3844 0.091 Uiso 1 1 calc R . .
C42 C -0.5797(4) 0.4390(5) 0.4020(4) 0.0663(17) Uani 1 1 d . . .
H42A H -0.5696 0.4812 0.3609 0.080 Uiso 1 1 calc R . .
H42B H -0.6387 0.3739 0.3533 0.080 Uiso 1 1 calc R . .

loop_
_atom_site_aniso_label
_atom_site_aniso_U_11
_atom_site_aniso_U_22
_atom_site_aniso_U_33
_atom_site_aniso_U_23
_atom_site_aniso_U_13
_atom_site_aniso_U_12
Mn1 0.0298(6) 0.0231(5) 0.0256(5) 0.0097(4) 0.0126(5) 0.0087(4)
F2 0.088(3) 0.050(2) 0.0426(17) 0.0048(14) 0.0235(18) 0.0054(18)
F3 0.088(3) 0.103(3) 0.0453(19) 0.0266(18) -0.0146(19) -0.038(2)
F4 0.034(2) 0.129(3) 0.125(3) 0.089(3) -0.003(2) -0.001(2)
F5 0.046(2) 0.081(2) 0.132(3) 0.064(2) 0.046(2) 0.0363(19)
F6 0.047(2) 0.0469(18) 0.0535(17) 0.0092(14) 0.0232(16) 0.0187(15)
F8 0.092(3) 0.054(2) 0.0420(16) 0.0133(14) 0.0364(18) 0.0206(18)
F9 0.098(3) 0.120(3) 0.056(2) 0.051(2) 0.049(2) 0.034(2)
F10 0.061(2) 0.101(3) 0.110(3) 0.085(2) 0.038(2) 0.0186(19)
F11 0.085(3) 0.042(2) 0.112(3) 0.0402(18) 0.041(2) 0.0064(18)
F12 0.078(2) 0.0313(16) 0.0532(17) 0.0092(13) 0.0337(17) 0.0091(15)
C1 0.026(3) 0.030(3) 0.035(3) 0.021(2) 0.012(2) 0.004(2)
C2 0.049(4) 0.036(3) 0.038(3) 0.013(2) 0.015(3) 0.003(3)
C3 0.046(4) 0.062(4) 0.042(3) 0.024(3) 0.002(3) -0.013(3)
C4 0.027(4) 0.081(5) 0.075(4) 0.059(4) 0.000(3) -0.003(3)
C5 0.036(4) 0.058(4) 0.072(4) 0.045(3) 0.025(3) 0.012(3)
C6 0.028(3) 0.037(3) 0.044(3) 0.025(2) 0.012(3) 0.004(2)
C7 0.025(3) 0.033(3) 0.038(3) 0.022(2) 0.014(2) 0.012(2)
C8 0.043(3) 0.041(3) 0.039(3) 0.019(3) 0.020(3) 0.015(3)
C9 0.049(4) 0.076(4) 0.045(3) 0.038(3) 0.028(3) 0.018(3)
C10 0.035(3) 0.068(4) 0.074(4) 0.058(4) 0.025(3) 0.020(3)
C11 0.037(4) 0.039(3) 0.071(4) 0.029(3) 0.017(3) 0.013(3)
C12 0.030(3) 0.040(3) 0.042(3) 0.026(3) 0.016(3) 0.009(2)
Mn2 0.0289(6) 0.0315(6) 0.0274(5) 0.0124(4) 0.0116(5) 0.0082(5)
F14 0.086(2) 0.0479(19) 0.0375(16) 0.0155(14) 0.0213(17) -0.0046(16)
F15 0.108(3) 0.064(2) 0.070(2) 0.0415(17) 0.035(2) -0.0065(19)
F16 0.086(3) 0.0431(19) 0.097(2) 0.0321(17) 0.048(2) -0.0031(17)
F17 0.078(2) 0.0387(18) 0.0678(19) -0.0007(15) 0.0305(19) -0.0096(16)
F18 0.056(2) 0.0511(18) 0.0370(16) 0.0122(13) 0.0096(15) 0.0005(15)
F20 0.0389(18) 0.071(2) 0.0340(15) 0.0215(14) 0.0108(14) 0.0177(15)
F21 0.055(2) 0.0617(19) 0.0326(15) 0.0157(13) 0.0251(15) 0.0178(15)
F22 0.0457(19) 0.0588(19) 0.0547(17) 0.0289(14) 0.0298(16) 0.0268(15)
F23 0.0432(19) 0.0575(19) 0.0417(16) 0.0234(14) 0.0117(15) 0.0219(15)
F24 0.0433(18) 0.0434(16) 0.0286(14) 0.0128(12) 0.0139(13) 0.0103(13)
C13 0.023(3) 0.037(3) 0.033(3) 0.011(2) 0.013(2) 0.011(2)
C14 0.043(3) 0.039(3) 0.039(3) 0.015(3) 0.023(3) 0.006(3)
C15 0.046(4) 0.050(3) 0.044(3) 0.028(3) 0.021(3) -0.002(3)
C16 0.045(4) 0.034(3) 0.064(4) 0.021(3) 0.030(3) 0.003(3)
C17 0.035(3) 0.030(3) 0.051(3) 0.001(3) 0.021(3) -0.002(2)
C18 0.032(3) 0.044(3) 0.033(3) 0.018(2) 0.015(3) 0.009(2)
C19 0.029(3) 0.025(3) 0.027(2) 0.013(2) 0.011(2) 0.005(2)
C20 0.023(3) 0.039(3) 0.031(3) 0.019(2) 0.004(2) 0.005(2)
C21 0.038(3) 0.036(3) 0.029(3) 0.011(2) 0.019(3) 0.006(2)
C22 0.030(3) 0.032(3) 0.043(3) 0.018(2) 0.021(3) 0.011(2)
C23 0.028(3) 0.032(3) 0.029(3) 0.015(2) 0.004(2) 0.005(2)
C24 0.034(3) 0.029(3) 0.024(3) 0.013(2) 0.016(2) 0.008(2)
Mg 0.0285(13) 0.0232(11) 0.0210(11) 0.0087(9) 0.0104(10) 0.0073(9)
O1 0.032(2) 0.0301(18) 0.0215(15) 0.0096(13) 0.0082(15) 0.0111(15)
O2 0.035(2) 0.0334(18) 0.0205(16) 0.0093(14) 0.0098(15) -0.0009(15)
O3 0.0331(19) 0.0310(17) 0.0228(15) 0.0147(13) 0.0144(15) 0.0116(14)
C25 0.071(4) 0.029(3) 0.045(3) 0.012(2) 0.016(3) 0.022(3)
C26 0.094(6) 0.068(5) 0.116(5) 0.045(4) 0.013(5) 0.045(4)
C27 0.049(4) 0.077(5) 0.110(5) 0.053(4) 0.017(4) 0.042(4)
C28 0.037(3) 0.060(4) 0.031(3) 0.021(2) 0.010(3) 0.017(3)
C29 0.039(3) 0.041(3) 0.025(3) 0.003(2) 0.014(2) 0.003(2)
C30 0.052(4) 0.078(4) 0.035(3) 0.007(3) 0.007(3) -0.018(3)
C31 0.079(5) 0.083(5) 0.046(4) 0.006(3) 0.011(4) -0.043(4)
C32 0.053(4) 0.042(3) 0.035(3) 0.012(2) 0.017(3) -0.013(3)
C33 0.043(3) 0.045(3) 0.035(3) 0.018(2) 0.025(3) 0.016(3)
C34 0.049(4) 0.062(4) 0.040(3) 0.026(3) 0.029(3) 0.014(3)
C35 0.040(3) 0.066(4) 0.042(3) 0.032(3) 0.015(3) 0.002(3)
C36 0.044(3) 0.043(3) 0.036(3) 0.025(2) 0.022(3) 0.016(2)
O4 0.147(6) 0.176(6) 0.117(4) 0.050(4) 0.039(4) 0.007(5)
O5 0.118(4) 0.075(3) 0.087(3) 0.048(2) -0.005(3) -0.007(3)
C37 0.112(4) 0.078(3) 0.109(3) 0.053(2) 0.005(3) -0.004(2)
C38 0.112(4) 0.078(3) 0.109(3) 0.053(2) 0.005(3) -0.004(2)
C39 0.112(4) 0.078(3) 0.109(3) 0.053(2) 0.005(3) -0.004(2)
C40 0.112(4) 0.078(3) 0.109(3) 0.053(2) 0.005(3) -0.004(2)
O6 0.031(2) 0.072(3) 0.053(2) 0.0108(19) 0.018(2) 0.005(2)
C41 0.040(4) 0.085(5) 0.066(4) 0.002(3) 0.009(3) 0.017(4)
C42 0.042(4) 0.082(5) 0.051(4) 0.008(3) 0.011(3) 0.009(3)

loop_
_geom_bond_atom_site_label_1
_geom_bond_atom_site_label_2
_geom_bond_distance
_geom_bond_site_symmetry_2
_geom_bond_publ_flag
Mn1 C7 2.061(4) 2 ?
Mn1 C7 2.061(4) . ?
Mn1 C1 2.072(4) . ?
Mn1 C1 2.072(4) 2 ?
F2 C2 1.354(5) . ?
F3 C3 1.339(5) . ?
F4 C4 1.354(5) . ?
F5 C5 1.352(5) . ?
F6 C6 1.350(5) . ?
F8 C8 1.354(5) . ?
F9 C9 1.342(5) . ?
F10 C10 1.355(5) . ?
F11 C11 1.355(5) . ?
F12 C12 1.353(5) . ?
C1 C6 1.365(5) . ?
C1 C2 1.372(6) . ?
C2 C3 1.370(6) . ?
C3 C4 1.362(7) . ?
C4 C5 1.362(7) . ?
C5 C6 1.382(6) . ?
C7 C12 1.371(6) . ?
C7 C8 1.386(5) . ?
C8 C9 1.380(6) . ?
C9 C10 1.368(7) . ?
C10 C11 1.358(6) . ?
C11 C12 1.373(6) . ?
Mn2 C19 2.061(4) 2_665 ?
Mn2 C19 2.061(4) . ?
Mn2 C13 2.078(4) . ?
Mn2 C13 2.078(4) 2_665 ?
F14 C14 1.366(5) . ?
F15 C15 1.357(5) . ?
F16 C16 1.336(5) . ?
F17 C17 1.336(5) . ?
F18 C18 1.358(4) . ?
F20 C20 1.367(4) . ?
F21 C21 1.356(4) . ?
F22 C22 1.353(5) . ?
F23 C23 1.347(4) . ?
F24 C24 1.369(4) . ?
C13 C18 1.366(5) . ?
C13 C14 1.374(5) . ?
C14 C15 1.367(6) . ?
C15 C16 1.357(6) . ?
C16 C17 1.377(6) . ?
C17 C18 1.386(6) . ?
C19 C20 1.367(5) . ?
C19 C24 1.373(5) . ?
C20 C21 1.373(6) . ?
C21 C22 1.366(5) . ?
C22 C23 1.368(5) . ?
C23 C24 1.367(5) . ?
Mg O2 2.085(3) . ?
Mg O2 2.085(3) 2_566 ?
Mg O1 2.085(3) 2_566 ?
Mg O1 2.085(3) . ?
Mg O3 2.099(3) . ?
Mg O3 2.099(3) 2_566 ?
O1 C25 1.451(5) . ?
O1 C28 1.462(5) . ?
O2 C32 1.456(5) . ?
O2 C29 1.458(4) . ?
O3 C33 1.460(5) . ?
O3 C36 1.461(4) . ?
C25 C26 1.519(6) . ?
C26 C27 1.475(8) . ?
C27 C28 1.493(6) . ?
C29 C30 1.494(6) . ?
C30 C31 1.438(6) . ?
C31 C32 1.500(6) . ?
C33 C34 1.508(6) . ?
C34 C35 1.482(6) . ?
C35 C36 1.515(5) . ?
O4 C37 1.314(7) . ?
O4 C40 1.395(7) . ?
O5 C38 1.393(6) . ?
O5 C39 1.396(6) . ?
C37 C38 1.457(8) . ?
C39 C40 1.485(7) . ?
O6 C41 1.411(6) . ?
O6 C42 1.421(5) 2_466 ?
C41 C42 1.503(6) . ?
C42 O6 1.421(5) 2_466 ?
